data_7720661
loop_
_publ_author_name
'Rezazgui, David'
'C&#xed;sa&#x159;ov&#xe1;, Ivana'
'&#x160;t&#x11b;pni&#x10d;ka, Petr'
'Schulz, Ji&#x159;&#xed;'

_publ_section_title
;
 Synthesis of hybrid phosphinoferrocene ligands bearing amine pendants and
 catalytic evaluation of their gold(I) complexes.
;
_journal_issue 13
_journal_name_full 'Dalton transactions (Cambridge, England : 2003)'
_journal_page_first 5397
_journal_page_last 5407
_journal_paper_doi 10.1039/d6dt00321d
_journal_volume 55
_journal_year 2026
_chemical_formula_moiety 'C26 H26 Fe N P S'
_chemical_formula_sum 'C26 H26 Fe N P S'
_chemical_formula_weight 471.36
_space_group_crystal_system orthorhombic
_space_group_IT_number 29
_space_group_name_Hall 'P 2c -2ac'
_space_group_name_H-M_alt 'P c a 21'
_atom_sites_solution_hydrogens geom
_atom_sites_solution_primary direct
_atom_sites_solution_secondary difmap
_audit_creation_method SHELXL-2017/1
_audit_update_record
;
2025-12-18 deposited with the CCDC.	2026-03-09 downloaded from the CCDC.
;
_cell_angle_alpha 90
_cell_angle_beta 90
_cell_angle_gamma 90
_cell_formula_units_Z 8
_cell_length_a 15.7656(13)
_cell_length_b 19.1950(17)
_cell_length_c 14.3899(11)
_cell_measurement_reflns_used 9963
_cell_measurement_temperature 120(2)
_cell_measurement_theta_max 27.49
_cell_measurement_theta_min 2.19
_cell_volume 4354.7(6)
_computing_cell_refinement 'SAINT V8.40B (Bruker Nano, Inc., 2019)'
_computing_data_collection 'Bruker Instrument Service vV6.2.15'
_computing_data_reduction 'SAINT V8.40B (Bruker Nano, Inc., 2019)'
_computing_molecular_graphics 'PLATON (Spek, 2017)'
_computing_publication_material 'PLATON (Spek, 2017)'
_computing_structure_refinement 'SHELXL-2017 (Sheldrick, 2017)'
_computing_structure_solution 'SHELXT 2018 (Sheldrick, 2018)'
_diffrn_ambient_temperature 120(2)
_diffrn_measured_fraction_theta_full 0.999
_diffrn_measured_fraction_theta_max 0.998
_diffrn_measurement_device_type 'Bruker D8 VENTURE Kappa Duo'
_diffrn_measurement_method '\f and \w scans'
_diffrn_radiation_monochromator 'Quazar Mo multilayer optic'
_diffrn_radiation_source 'I\mS micro-focus sealed tube'
_diffrn_radiation_type MoK\a
_diffrn_radiation_wavelength 0.71073
_diffrn_reflns_av_R_equivalents 0.0300
_diffrn_reflns_av_unetI/netI 0.0166
_diffrn_reflns_Laue_measured_fraction_full 0.999
_diffrn_reflns_Laue_measured_fraction_max 0.998
_diffrn_reflns_limit_h_max 20
_diffrn_reflns_limit_h_min -20
_diffrn_reflns_limit_k_max 24
_diffrn_reflns_limit_k_min -24
_diffrn_reflns_limit_l_max 18
_diffrn_reflns_limit_l_min -18
_diffrn_reflns_number 93850
_diffrn_reflns_point_group_measured_fraction_full 0.999
_diffrn_reflns_point_group_measured_fraction_max 0.998
_diffrn_reflns_theta_full 25.242
_diffrn_reflns_theta_max 27.508
_diffrn_reflns_theta_min 2.122
_exptl_absorpt_coefficient_mu 0.876
_exptl_absorpt_correction_T_max 0.88
_exptl_absorpt_correction_T_min 0.77
_exptl_absorpt_correction_type multi-scan
_exptl_crystal_colour orange
_exptl_crystal_density_diffrn 1.438
_exptl_crystal_description prism
_exptl_crystal_F_000 1968
_exptl_crystal_size_max 0.19
_exptl_crystal_size_mid 0.19
_exptl_crystal_size_min 0.16
_refine_diff_density_max 0.628
_refine_diff_density_min -0.187
_refine_diff_density_rms 0.047
_refine_ls_abs_structure_details
;
 Refined as an inversion twin.
;
_refine_ls_abs_structure_Flack 0.094(9)
_refine_ls_extinction_method none
_refine_ls_goodness_of_fit_ref 1.047
_refine_ls_hydrogen_treatment constr
_refine_ls_matrix_type full
_refine_ls_number_parameters 542
_refine_ls_number_reflns 9993
_refine_ls_number_restraints 1
_refine_ls_restrained_S_all 1.047
_refine_ls_R_factor_all 0.0241
_refine_ls_R_factor_gt 0.0229
_refine_ls_shift/su_max 0.001
_refine_ls_shift/su_mean 0.000
_refine_ls_structure_factor_coef Fsqd
_refine_ls_weighting_details 'w=1/[\s^2^(Fo^2^)+(0.0336P)^2^+1.3818P] where P=(Fo^2^+2Fc^2^)/3'
_refine_ls_weighting_scheme calc
_refine_ls_wR_factor_gt 0.0588
_refine_ls_wR_factor_ref 0.0598
_reflns_Friedel_coverage 0.922
_reflns_Friedel_fraction_full 1.000
_reflns_Friedel_fraction_max 0.999
_reflns_number_gt 9740
_reflns_number_total 9993
_reflns_threshold_expression 'I > 2\s(I)'
_cod_data_source_file d6dt00321d3.cif
_cod_data_source_block dr601
_cod_depositor_comments 'Adding full bibliography for 7720642--7720664.cif.'
_cod_database_code 7720661
_shelx_shelxl_version_number 2017/1
_shelx_space_group_comment
;
The symmetry employed for this shelxl refinement is uniquely defined
by the following loop, which should always be used as a source of
symmetry information in preference to the above space-group names.
They are only intended as comments.
;
_shelx_estimated_absorpt_t_min 0.851
_shelx_estimated_absorpt_t_max 0.873

loop_
_space_group_symop_operation_xyz
'x, y, z'
'-x, -y, z+1/2'
'x+1/2, -y, z'
'-x+1/2, y, z+1/2'

loop_
_atom_site_label
_atom_site_type_symbol
_atom_site_fract_x
_atom_site_fract_y
_atom_site_fract_z
_atom_site_U_iso_or_equiv
_atom_site_adp_type
_atom_site_occupancy
_atom_site_site_symmetry_order
_atom_site_calc_flag
_atom_site_refinement_flags_posn
_atom_site_refinement_flags_adp
_atom_site_refinement_flags_occupancy
_atom_site_disorder_assembly
_atom_site_disorder_group
Fe1 Fe 0.73182(2) 0.93066(2) 0.40726(2) 0.01402(8) Uani 1 1 d . . . . .
P1 P 0.89421(3) 1.05057(3) 0.40239(4) 0.01525(11) Uani 1 1 d . . . . .
S1 S 1.08332(4) 0.82433(3) 0.28494(4) 0.02080(12) Uani 1 1 d . . . . .
N1 N 0.90518(11) 0.89549(10) 0.30261(13) 0.0161(4) Uani 1 1 d . . . . .
C1 C 0.82620(14) 0.92976(11) 0.30800(15) 0.0141(4) Uani 1 1 d . . . . .
C2 C 0.81364(13) 0.99905(11) 0.34420(15) 0.0144(4) Uani 1 1 d . . . . .
C3 C 0.72714(13) 1.01778(12) 0.32588(16) 0.0167(4) Uani 1 1 d . . . . .
H3 H 0.701044 1.060774 0.341743 0.020 Uiso 1 1 calc R U . . .
C4 C 0.68707(14) 0.96098(12) 0.27988(16) 0.0165(4) Uani 1 1 d . . . . .
H4 H 0.629770 0.959654 0.259530 0.020 Uiso 1 1 calc R U . . .
C5 C 0.74760(15) 0.90649(12) 0.26962(15) 0.0155(4) Uani 1 1 d . . . . .
H5 H 0.737473 0.862308 0.242022 0.019 Uiso 1 1 calc R U . . .
C6 C 0.75279(17) 0.85364(13) 0.50464(17) 0.0231(5) Uani 1 1 d . . . . .
H6 H 0.794094 0.817669 0.501895 0.028 Uiso 1 1 calc R U . . .
C7 C 0.76412(16) 0.92068(14) 0.54471(17) 0.0235(5) Uani 1 1 d . . . . .
H7 H 0.814637 0.937599 0.572754 0.028 Uiso 1 1 calc R U . . .
C8 C 0.68605(16) 0.95830(15) 0.53543(16) 0.0237(5) Uani 1 1 d . . . . .
H8 H 0.675421 1.004372 0.556561 0.028 Uiso 1 1 calc R U . . .
C9 C 0.62716(16) 0.91399(14) 0.48868(17) 0.0236(5) Uani 1 1 d . . . . .
H9 H 0.570245 0.925401 0.473257 0.028 Uiso 1 1 calc R U . . .
C10 C 0.66841(15) 0.84997(13) 0.46927(17) 0.0233(5) Uani 1 1 d . . . . .
H10 H 0.644001 0.811250 0.438042 0.028 Uiso 1 1 calc R U . . .
C11 C 0.94077(14) 1.09818(12) 0.30409(16) 0.0179(4) Uani 1 1 d . . . . .
C12 C 0.94248(15) 1.06916(14) 0.21514(18) 0.0232(5) Uani 1 1 d . . . . .
H12 H 0.912460 1.027234 0.202918 0.028 Uiso 1 1 calc R U . . .
C13 C 0.98820(17) 1.10157(15) 0.14397(18) 0.0282(5) Uani 1 1 d . . . . .
H13 H 0.989386 1.081385 0.083704 0.034 Uiso 1 1 calc R U . . .
C14 C 1.03179(17) 1.16298(14) 0.1609(2) 0.0298(6) Uani 1 1 d . . . . .
H14 H 1.062462 1.184995 0.112246 0.036 Uiso 1 1 calc R U . . .
C15 C 1.03051(17) 1.19209(14) 0.2487(2) 0.0292(6) Uani 1 1 d . . . . .
H15 H 1.060309 1.234218 0.260342 0.035 Uiso 1 1 calc R U . . .
C16 C 0.98568(15) 1.15992(13) 0.32030(18) 0.0234(5) Uani 1 1 d . . . . .
H16 H 0.985602 1.180052 0.380613 0.028 Uiso 1 1 calc R U . . .
C17 C 0.82744(14) 1.11656(12) 0.45890(16) 0.0171(4) Uani 1 1 d . . . . .
C18 C 0.78711(14) 1.17115(12) 0.41208(18) 0.0192(5) Uani 1 1 d . . . . .
H18 H 0.797281 1.178096 0.347672 0.023 Uiso 1 1 calc R U . . .
C19 C 0.73217(15) 1.21528(13) 0.45949(19) 0.0222(5) Uani 1 1 d . . . . .
H19 H 0.704946 1.252237 0.427273 0.027 Uiso 1 1 calc R U . . .
C20 C 0.71681(16) 1.20561(14) 0.55399(19) 0.0265(5) Uani 1 1 d . . . . .
H20 H 0.678834 1.235672 0.585921 0.032 Uiso 1 1 calc R U . . .
C21 C 0.75689(18) 1.15226(14) 0.60119(18) 0.0274(5) Uani 1 1 d . . . . .
H21 H 0.746541 1.145568 0.665611 0.033 Uiso 1 1 calc R U . . .
C22 C 0.81264(15) 1.10820(13) 0.55397(17) 0.0218(5) Uani 1 1 d . . . . .
H22 H 0.840861 1.072097 0.586892 0.026 Uiso 1 1 calc R U . . .
C23 C 0.94753(15) 0.87477(14) 0.38725(16) 0.0241(5) Uani 1 1 d . . . . .
H23A H 0.931125 0.826401 0.402989 0.029 Uiso 1 1 calc R U . . .
H23B H 0.928927 0.905387 0.438720 0.029 Uiso 1 1 calc R U . . .
C24 C 1.04245(16) 0.87894(15) 0.37786(18) 0.0267(5) Uani 1 1 d . . . . .
H24A H 1.068864 0.864594 0.437271 0.032 Uiso 1 1 calc R U . . .
H24B H 1.058850 0.927894 0.365789 0.032 Uiso 1 1 calc R U . . .
C25 C 1.01183(16) 0.85277(15) 0.19392(18) 0.0274(5) Uani 1 1 d . . . . .
H25A H 1.026486 0.901072 0.175893 0.033 Uiso 1 1 calc R U . . .
H25B H 1.019747 0.822720 0.138684 0.033 Uiso 1 1 calc R U . . .
C26 C 0.92031(16) 0.85031(15) 0.22303(17) 0.0255(5) Uani 1 1 d . . . . .
H26A H 0.884028 0.865253 0.170536 0.031 Uiso 1 1 calc R U . . .
H26B H 0.904779 0.801854 0.239306 0.031 Uiso 1 1 calc R U . . .
Fe2 Fe 0.22502(2) 0.57243(2) 0.67366(2) 0.01342(8) Uani 1 1 d . . . . .
P2 P 0.39400(3) 0.45702(3) 0.66119(4) 0.01498(12) Uani 1 1 d . . . . .
S2 S 0.57045(4) 0.68925(4) 0.55067(5) 0.02669(14) Uani 1 1 d . . . . .
N2 N 0.39655(11) 0.61160(10) 0.56671(13) 0.0149(4) Uani 1 1 d . . . . .
C51 C 0.31793(14) 0.57635(11) 0.57285(15) 0.0135(4) Uani 1 1 d . . . . .
C52 C 0.30862(13) 0.50658(11) 0.60853(15) 0.0138(4) Uani 1 1 d . . . . .
C53 C 0.22245(13) 0.48561(12) 0.59147(15) 0.0164(4) Uani 1 1 d . . . . .
H53 H 0.198073 0.441917 0.607210 0.020 Uiso 1 1 calc R U . . .
C54 C 0.18000(14) 0.54210(12) 0.54668(16) 0.0168(4) Uani 1 1 d . . . . .
H54 H 0.122364 0.542387 0.527417 0.020 Uiso 1 1 calc R U . . .
C55 C 0.23857(14) 0.59785(12) 0.53577(15) 0.0156(4) Uani 1 1 d . . . . .
H55 H 0.226706 0.641840 0.508439 0.019 Uiso 1 1 calc R U . . .
C56 C 0.24231(16) 0.65121(13) 0.76905(17) 0.0237(5) Uani 1 1 d . . . . .
H56 H 0.279641 0.689820 0.763265 0.028 Uiso 1 1 calc R U . . .
C57 C 0.26223(16) 0.58555(15) 0.80904(17) 0.0244(5) Uani 1 1 d . . . . .
H57 H 0.315501 0.572465 0.834484 0.029 Uiso 1 1 calc R U . . .
C58 C 0.18852(16) 0.54270(14) 0.80442(16) 0.0235(5) Uani 1 1 d . . . . .
H58 H 0.184006 0.496221 0.826543 0.028 Uiso 1 1 calc R U . . .
C59 C 0.12295(15) 0.58169(13) 0.76090(17) 0.0214(5) Uani 1 1 d . . . . .
H59 H 0.067009 0.565787 0.748576 0.026 Uiso 1 1 calc R U . . .
C60 C 0.15587(15) 0.64865(13) 0.73907(16) 0.0219(5) Uani 1 1 d . . . . .
H60 H 0.125677 0.685365 0.709655 0.026 Uiso 1 1 calc R U . . .
C61 C 0.43830(13) 0.41325(12) 0.55862(16) 0.0164(4) Uani 1 1 d . . . . .
C62 C 0.43991(14) 0.44607(12) 0.47222(17) 0.0193(5) Uani 1 1 d . . . . .
H62 H 0.413229 0.490105 0.464927 0.023 Uiso 1 1 calc R U . . .
C63 C 0.48011(16) 0.41520(13) 0.39632(17) 0.0242(5) Uani 1 1 d . . . . .
H63 H 0.481465 0.438612 0.338169 0.029 Uiso 1 1 calc R U . . .
C64 C 0.51805(16) 0.35053(14) 0.40554(19) 0.0256(5) Uani 1 1 d . . . . .
H64 H 0.544238 0.328956 0.353503 0.031 Uiso 1 1 calc R U . . .
C65 C 0.51759(16) 0.31728(13) 0.49152(19) 0.0263(5) Uani 1 1 d . . . . .
H65 H 0.543950 0.273076 0.498348 0.032 Uiso 1 1 calc R U . . .
C66 C 0.47863(15) 0.34864(12) 0.56740(18) 0.0215(5) Uani 1 1 d . . . . .
H66 H 0.479395 0.325904 0.626034 0.026 Uiso 1 1 calc R U . . .
C67 C 0.33339(14) 0.38693(12) 0.71613(16) 0.0179(4) Uani 1 1 d . . . . .
C68 C 0.29397(15) 0.33349(12) 0.66680(18) 0.0206(5) Uani 1 1 d . . . . .
H68 H 0.300841 0.330833 0.601311 0.025 Uiso 1 1 calc R U . . .
C69 C 0.24471(17) 0.28399(13) 0.7123(2) 0.0258(5) Uani 1 1 d . . . . .
H69 H 0.218228 0.247745 0.677927 0.031 Uiso 1 1 calc R U . . .
C70 C 0.23424(17) 0.28765(15) 0.8084(2) 0.0330(6) Uani 1 1 d . . . . .
H70 H 0.200509 0.253990 0.839660 0.040 Uiso 1 1 calc R U . . .
C71 C 0.27300(17) 0.34028(16) 0.85798(19) 0.0329(6) Uani 1 1 d . . . . .
H71 H 0.265728 0.342887 0.923425 0.040 Uiso 1 1 calc R U . . .
C72 C 0.32280(16) 0.38967(14) 0.81250(17) 0.0247(5) Uani 1 1 d . . . . .
H72 H 0.349739 0.425455 0.847260 0.030 Uiso 1 1 calc R U . . .
C73 C 0.43791(14) 0.63305(12) 0.65266(16) 0.0175(4) Uani 1 1 d . . . . .
H73A H 0.420600 0.601640 0.703823 0.021 Uiso 1 1 calc R U . . .
H73B H 0.420014 0.680960 0.668927 0.021 Uiso 1 1 calc R U . . .
C74 C 0.53383(15) 0.63073(13) 0.64135(18) 0.0236(5) Uani 1 1 d . . . . .
H74A H 0.551391 0.582560 0.626045 0.028 Uiso 1 1 calc R U . . .
H74B H 0.560940 0.643739 0.700928 0.028 Uiso 1 1 calc R U . . .
C75 C 0.49869(15) 0.66120(14) 0.45926(17) 0.0232(5) Uani 1 1 d . . . . .
H75A H 0.504895 0.692554 0.405056 0.028 Uiso 1 1 calc R U . . .
H75B H 0.514393 0.613574 0.439227 0.028 Uiso 1 1 calc R U . . .
C76 C 0.40652(15) 0.66145(12) 0.49104(16) 0.0190(4) Uani 1 1 d . . . . .
H76A H 0.390470 0.708651 0.512487 0.023 Uiso 1 1 calc R U . . .
H76B H 0.369010 0.648535 0.438623 0.023 Uiso 1 1 calc R U . . .

loop_
_atom_site_aniso_label
_atom_site_aniso_U_11
_atom_site_aniso_U_22
_atom_site_aniso_U_33
_atom_site_aniso_U_23
_atom_site_aniso_U_13
_atom_site_aniso_U_12
Fe1 0.01204(15) 0.01885(16) 0.01117(16) 0.00072(12) 0.00094(12) -0.00027(11)
P1 0.0127(2) 0.0186(3) 0.0145(3) 0.0004(2) -0.0007(2) -0.0007(2)
S1 0.0141(2) 0.0239(3) 0.0245(3) -0.0048(2) 0.0011(2) 0.0038(2)
N1 0.0138(8) 0.0211(9) 0.0135(9) -0.0016(7) -0.0003(7) 0.0049(7)
C1 0.0143(10) 0.0178(10) 0.0101(10) 0.0021(7) 0.0009(8) 0.0001(8)
C2 0.0129(9) 0.0168(10) 0.0136(10) 0.0015(8) 0.0006(8) 0.0006(8)
C3 0.0153(10) 0.0182(11) 0.0165(10) 0.0022(8) -0.0005(8) 0.0027(8)
C4 0.0126(10) 0.0223(11) 0.0146(10) 0.0014(9) -0.0025(8) 0.0019(8)
C5 0.0143(9) 0.0203(11) 0.0119(10) 0.0001(8) -0.0005(8) -0.0005(9)
C6 0.0230(11) 0.0293(12) 0.0169(11) 0.0067(9) 0.0013(9) 0.0024(10)
C7 0.0218(13) 0.0371(14) 0.0116(11) 0.0029(9) 0.0011(9) -0.0032(10)
C8 0.0257(12) 0.0318(14) 0.0137(11) -0.0005(9) 0.0074(9) -0.0021(10)
C9 0.0176(11) 0.0346(13) 0.0185(11) 0.0036(10) 0.0063(9) -0.0024(10)
C10 0.0225(12) 0.0267(12) 0.0207(12) 0.0072(9) 0.0031(9) -0.0058(10)
C11 0.0132(10) 0.0222(11) 0.0184(11) 0.0052(8) 0.0009(8) 0.0010(8)
C12 0.0187(11) 0.0328(13) 0.0183(12) 0.0026(9) 0.0001(9) -0.0029(9)
C13 0.0262(13) 0.0392(15) 0.0191(12) 0.0052(11) 0.0030(10) 0.0011(11)
C14 0.0232(12) 0.0354(14) 0.0309(14) 0.0162(11) 0.0078(10) 0.0027(11)
C15 0.0229(12) 0.0245(12) 0.0403(15) 0.0086(11) 0.0070(11) -0.0014(10)
C16 0.0213(11) 0.0224(12) 0.0267(12) 0.0018(9) 0.0021(9) 0.0008(9)
C17 0.0151(10) 0.0181(10) 0.0182(11) -0.0033(8) -0.0013(8) -0.0026(8)
C18 0.0176(10) 0.0203(11) 0.0198(11) -0.0040(9) -0.0004(9) -0.0036(8)
C19 0.0195(11) 0.0200(11) 0.0272(13) -0.0053(10) -0.0016(9) -0.0015(9)
C20 0.0214(11) 0.0306(13) 0.0274(13) -0.0123(11) 0.0010(10) 0.0003(10)
C21 0.0287(13) 0.0360(14) 0.0175(11) -0.0064(10) 0.0019(10) -0.0018(11)
C22 0.0216(11) 0.0261(12) 0.0178(11) -0.0014(9) -0.0019(9) -0.0015(9)
C23 0.0195(11) 0.0359(13) 0.0169(12) -0.0018(10) -0.0029(9) 0.0078(10)
C24 0.0201(12) 0.0355(14) 0.0245(12) -0.0061(10) -0.0026(10) 0.0040(10)
C25 0.0240(12) 0.0365(14) 0.0217(13) -0.0029(10) 0.0029(10) 0.0046(11)
C26 0.0211(12) 0.0361(14) 0.0193(11) -0.0069(10) -0.0007(9) 0.0067(11)
Fe2 0.01133(15) 0.01791(16) 0.01102(16) -0.00016(12) 0.00073(11) 0.00027(11)
P2 0.0127(3) 0.0176(3) 0.0146(3) 0.0012(2) -0.0020(2) 0.00112(19)
S2 0.0185(3) 0.0332(3) 0.0283(3) 0.0054(3) 0.0040(2) -0.0089(2)
N2 0.0137(8) 0.0176(9) 0.0133(8) 0.0019(7) 0.0009(7) -0.0025(7)
C51 0.0144(10) 0.0176(10) 0.0085(9) -0.0018(7) 0.0008(8) 0.0005(8)
C52 0.0119(10) 0.0167(10) 0.0129(9) -0.0004(8) -0.0002(8) 0.0013(8)
C53 0.0138(10) 0.0183(11) 0.0172(11) -0.0018(8) -0.0006(8) -0.0016(8)
C54 0.0132(10) 0.0223(12) 0.0149(11) -0.0034(9) -0.0015(8) 0.0015(8)
C55 0.0151(10) 0.0191(11) 0.0126(10) -0.0004(8) -0.0009(8) 0.0035(8)
C56 0.0227(11) 0.0309(13) 0.0177(11) -0.0084(10) 0.0054(9) -0.0041(10)
C57 0.0187(12) 0.0428(14) 0.0116(11) -0.0044(10) 0.0002(9) 0.0028(11)
C58 0.0248(12) 0.0328(14) 0.0128(11) 0.0043(10) 0.0069(9) 0.0033(10)
C59 0.0148(11) 0.0317(12) 0.0178(11) -0.0008(9) 0.0046(8) -0.0002(9)
C60 0.0211(11) 0.0267(12) 0.0180(11) -0.0039(9) 0.0051(9) 0.0051(9)
C61 0.0121(9) 0.0182(10) 0.0190(11) -0.0019(9) -0.0004(8) -0.0004(8)
C62 0.0196(11) 0.0189(11) 0.0193(11) -0.0010(9) -0.0016(9) 0.0035(9)
C63 0.0281(12) 0.0266(12) 0.0178(11) -0.0012(10) 0.0012(10) 0.0025(10)
C64 0.0241(12) 0.0281(13) 0.0247(12) -0.0052(10) 0.0037(10) 0.0037(10)
C65 0.0221(12) 0.0222(12) 0.0345(14) 0.0004(10) 0.0042(10) 0.0081(9)
C66 0.0180(11) 0.0210(11) 0.0256(12) 0.0056(9) 0.0011(9) 0.0030(9)
C67 0.0161(10) 0.0196(11) 0.0181(11) 0.0059(8) 0.0007(8) 0.0026(9)
C68 0.0207(11) 0.0201(11) 0.0208(12) 0.0052(9) -0.0002(10) 0.0021(9)
C69 0.0219(11) 0.0218(12) 0.0339(14) 0.0093(10) -0.0025(11) -0.0025(10)
C70 0.0281(14) 0.0359(15) 0.0348(15) 0.0196(12) 0.0007(11) -0.0028(11)
C71 0.0323(15) 0.0464(17) 0.0201(13) 0.0141(12) 0.0017(10) 0.0004(12)
C72 0.0248(12) 0.0318(13) 0.0174(11) 0.0051(9) -0.0029(9) 0.0034(10)
C73 0.0159(11) 0.0213(11) 0.0153(11) -0.0001(8) 0.0016(8) -0.0053(8)
C74 0.0162(11) 0.0311(13) 0.0234(12) 0.0045(10) -0.0009(9) -0.0050(9)
C75 0.0210(11) 0.0292(13) 0.0195(12) 0.0046(9) 0.0076(9) -0.0038(10)
C76 0.0169(10) 0.0230(11) 0.0172(11) 0.0056(9) 0.0007(8) -0.0020(9)

loop_
_atom_type_symbol
_atom_type_description
_atom_type_scat_dispersion_real
_atom_type_scat_dispersion_imag
_atom_type_scat_source
C C 0.0033 0.0016 'International Tables Vol C Tables 4.2.6.8 and 6.1.1.4'
H H 0.0000 0.0000 'International Tables Vol C Tables 4.2.6.8 and 6.1.1.4'
Fe Fe 0.3463 0.8444 'International Tables Vol C Tables 4.2.6.8 and 6.1.1.4'
N N 0.0061 0.0033 'International Tables Vol C Tables 4.2.6.8 and 6.1.1.4'
P P 0.1023 0.0942 'International Tables Vol C Tables 4.2.6.8 and 6.1.1.4'
S S 0.1246 0.1234 'International Tables Vol C Tables 4.2.6.8 and 6.1.1.4'

loop_
_geom_angle_atom_site_label_1
_geom_angle_atom_site_label_2
_geom_angle_atom_site_label_3
_geom_angle
_geom_angle_site_symmetry_1
_geom_angle_site_symmetry_3
_geom_angle_publ_flag
C3 Fe1 C10 148.34(9) . . ?
C3 Fe1 C4 40.72(9) . . ?
C10 Fe1 C4 115.89(10) . . ?
C3 Fe1 C9 115.25(10) . . ?
C10 Fe1 C9 40.50(10) . . ?
C4 Fe1 C9 106.19(10) . . ?
C3 Fe1 C5 68.63(9) . . ?
C10 Fe1 C5 108.01(10) . . ?
C4 Fe1 C5 40.65(9) . . ?
C9 Fe1 C5 127.96(10) . . ?
C3 Fe1 C8 106.93(10) . . ?
C10 Fe1 C8 68.41(10) . . ?
C4 Fe1 C8 127.61(9) . . ?
C9 Fe1 C8 40.76(10) . . ?
C5 Fe1 C8 166.09(10) . . ?
C3 Fe1 C7 129.65(10) . . ?
C10 Fe1 C7 68.31(10) . . ?
C4 Fe1 C7 167.11(10) . . ?
C9 Fe1 C7 68.53(10) . . ?
C5 Fe1 C7 151.71(10) . . ?
C8 Fe1 C7 40.91(10) . . ?
C3 Fe1 C2 41.02(8) . . ?
C10 Fe1 C2 169.52(9) . . ?
C4 Fe1 C2 68.84(9) . . ?
C9 Fe1 C2 149.22(10) . . ?
C5 Fe1 C2 68.97(9) . . ?
C8 Fe1 C2 116.97(10) . . ?
C7 Fe1 C2 109.27(10) . . ?
C3 Fe1 C1 68.65(8) . . ?
C10 Fe1 C1 130.35(10) . . ?
C4 Fe1 C1 68.36(9) . . ?
C9 Fe1 C1 167.33(10) . . ?
C5 Fe1 C1 40.65(9) . . ?
C8 Fe1 C1 151.51(10) . . ?
C7 Fe1 C1 119.19(9) . . ?
C2 Fe1 C1 41.03(8) . . ?
C3 Fe1 C6 168.96(10) . . ?
C10 Fe1 C6 40.58(10) . . ?
C4 Fe1 C6 150.03(10) . . ?
C9 Fe1 C6 68.21(10) . . ?
C5 Fe1 C6 118.34(10) . . ?
C8 Fe1 C6 68.34(10) . . ?
C7 Fe1 C6 40.41(10) . . ?
C2 Fe1 C6 131.14(10) . . ?
C1 Fe1 C6 110.40(9) . . ?
C2 P1 C17 100.31(10) . . ?
C2 P1 C11 101.28(10) . . ?
C17 P1 C11 103.11(11) . . ?
C25 S1 C24 97.91(12) . . ?
C1 N1 C23 119.35(18) . . ?
C1 N1 C26 117.75(18) . . ?
C23 N1 C26 115.04(19) . . ?
N1 C1 C5 126.8(2) . . ?
N1 C1 C2 124.84(19) . . ?
C5 C1 C2 107.99(19) . . ?
N1 C1 Fe1 132.76(15) . . ?
C5 C1 Fe1 69.18(13) . . ?
C2 C1 Fe1 69.09(12) . . ?
C3 C2 C1 107.17(19) . . ?
C3 C2 P1 127.85(17) . . ?
C1 C2 P1 124.98(16) . . ?
C3 C2 Fe1 69.15(12) . . ?
C1 C2 Fe1 69.88(12) . . ?
P1 C2 Fe1 125.78(12) . . ?
C4 C3 C2 108.38(19) . . ?
C4 C3 Fe1 69.85(13) . . ?
C2 C3 Fe1 69.83(12) . . ?
C4 C3 H3 125.8 . . ?
C2 C3 H3 125.8 . . ?
Fe1 C3 H3 126.1 . . ?
C3 C4 C5 108.27(19) . . ?
C3 C4 Fe1 69.43(13) . . ?
C5 C4 Fe1 69.71(13) . . ?
C3 C4 H4 125.9 . . ?
C5 C4 H4 125.9 . . ?
Fe1 C4 H4 126.6 . . ?
C4 C5 C1 108.2(2) . . ?
C4 C5 Fe1 69.63(13) . . ?
C1 C5 Fe1 70.18(13) . . ?
C4 C5 H5 125.9 . . ?
C1 C5 H5 125.9 . . ?
Fe1 C5 H5 125.9 . . ?
C7 C6 C10 107.9(2) . . ?
C7 C6 Fe1 69.34(14) . . ?
C10 C6 Fe1 69.12(14) . . ?
C7 C6 H6 126.1 . . ?
C10 C6 H6 126.1 . . ?
Fe1 C6 H6 127.0 . . ?
C6 C7 C8 108.1(2) . . ?
C6 C7 Fe1 70.25(14) . . ?
C8 C7 Fe1 69.51(14) . . ?
C6 C7 H7 126.0 . . ?
C8 C7 H7 126.0 . . ?
Fe1 C7 H7 125.9 . . ?
C9 C8 C7 107.6(2) . . ?
C9 C8 Fe1 69.56(14) . . ?
C7 C8 Fe1 69.59(14) . . ?
C9 C8 H8 126.2 . . ?
C7 C8 H8 126.2 . . ?
Fe1 C8 H8 126.2 . . ?
C10 C9 C8 108.1(2) . . ?
C10 C9 Fe1 69.72(14) . . ?
C8 C9 Fe1 69.68(14) . . ?
C10 C9 H9 125.9 . . ?
C8 C9 H9 125.9 . . ?
Fe1 C9 H9 126.2 . . ?
C9 C10 C6 108.3(2) . . ?
C9 C10 Fe1 69.78(14) . . ?
C6 C10 Fe1 70.29(14) . . ?
C9 C10 H10 125.8 . . ?
C6 C10 H10 125.8 . . ?
Fe1 C10 H10 125.7 . . ?
C12 C11 C16 118.7(2) . . ?
C12 C11 P1 121.00(18) . . ?
C16 C11 P1 119.66(18) . . ?
C11 C12 C13 120.3(2) . . ?
C11 C12 H12 119.9 . . ?
C13 C12 H12 119.9 . . ?
C14 C13 C12 120.3(2) . . ?
C14 C13 H13 119.8 . . ?
C12 C13 H13 119.8 . . ?
C15 C14 C13 119.8(2) . . ?
C15 C14 H14 120.1 . . ?
C13 C14 H14 120.1 . . ?
C14 C15 C16 120.3(3) . . ?
C14 C15 H15 119.9 . . ?
C16 C15 H15 119.9 . . ?
C15 C16 C11 120.6(2) . . ?
C15 C16 H16 119.7 . . ?
C11 C16 H16 119.7 . . ?
C22 C17 C18 118.8(2) . . ?
C22 C17 P1 116.74(18) . . ?
C18 C17 P1 124.33(18) . . ?
C19 C18 C17 120.2(2) . . ?
C19 C18 H18 119.9 . . ?
C17 C18 H18 119.9 . . ?
C18 C19 C20 120.4(2) . . ?
C18 C19 H19 119.8 . . ?
C20 C19 H19 119.8 . . ?
C21 C20 C19 119.9(2) . . ?
C21 C20 H20 120.0 . . ?
C19 C20 H20 120.0 . . ?
C20 C21 C22 119.8(2) . . ?
C20 C21 H21 120.1 . . ?
C22 C21 H21 120.1 . . ?
C21 C22 C17 120.8(2) . . ?
C21 C22 H22 119.6 . . ?
C17 C22 H22 119.6 . . ?
N1 C23 C24 111.7(2) . . ?
N1 C23 H23A 109.3 . . ?
C24 C23 H23A 109.3 . . ?
N1 C23 H23B 109.3 . . ?
C24 C23 H23B 109.3 . . ?
H23A C23 H23B 107.9 . . ?
C23 C24 S1 112.83(18) . . ?
C23 C24 H24A 109.0 . . ?
S1 C24 H24A 109.0 . . ?
C23 C24 H24B 109.0 . . ?
S1 C24 H24B 109.0 . . ?
H24A C24 H24B 107.8 . . ?
C26 C25 S1 112.71(18) . . ?
C26 C25 H25A 109.0 . . ?
S1 C25 H25A 109.0 . . ?
C26 C25 H25B 109.0 . . ?
S1 C25 H25B 109.0 . . ?
H25A C25 H25B 107.8 . . ?
N1 C26 C25 111.0(2) . . ?
N1 C26 H26A 109.4 . . ?
C25 C26 H26A 109.4 . . ?
N1 C26 H26B 109.4 . . ?
C25 C26 H26B 109.4 . . ?
H26A C26 H26B 108.0 . . ?
C53 Fe2 C54 40.88(9) . . ?
C53 Fe2 C59 114.19(10) . . ?
C54 Fe2 C59 107.44(10) . . ?
C53 Fe2 C58 107.38(10) . . ?
C54 Fe2 C58 130.08(10) . . ?
C59 Fe2 C58 40.60(10) . . ?
C53 Fe2 C57 130.97(10) . . ?
C54 Fe2 C57 169.56(11) . . ?
C59 Fe2 C57 68.40(10) . . ?
C58 Fe2 C57 40.70(11) . . ?
C53 Fe2 C52 41.10(8) . . ?
C54 Fe2 C52 68.87(8) . . ?
C59 Fe2 C52 146.88(9) . . ?
C58 Fe2 C52 115.35(10) . . ?
C57 Fe2 C52 109.01(9) . . ?
C53 Fe2 C60 146.70(9) . . ?
C54 Fe2 C60 115.36(9) . . ?
C59 Fe2 C60 40.55(10) . . ?
C58 Fe2 C60 68.18(10) . . ?
C57 Fe2 C60 68.21(10) . . ?
C52 Fe2 C60 171.55(9) . . ?
C53 Fe2 C55 68.70(9) . . ?
C54 Fe2 C55 40.60(9) . . ?
C59 Fe2 C55 130.76(9) . . ?
C58 Fe2 C55 169.23(10) . . ?
C57 Fe2 C55 149.19(10) . . ?
C52 Fe2 C55 68.81(8) . . ?
C60 Fe2 C55 109.19(9) . . ?
C53 Fe2 C56 170.58(10) . . ?
C54 Fe2 C56 148.24(10) . . ?
C59 Fe2 C56 68.41(10) . . ?
C58 Fe2 C56 68.27(11) . . ?
C57 Fe2 C56 40.44(11) . . ?
C52 Fe2 C56 132.16(9) . . ?
C60 Fe2 C56 40.70(10) . . ?
C55 Fe2 C56 117.09(10) . . ?
C53 Fe2 C51 68.71(9) . . ?
C54 Fe2 C51 68.19(9) . . ?
C59 Fe2 C51 170.23(9) . . ?
C58 Fe2 C51 148.80(10) . . ?
C57 Fe2 C51 117.42(9) . . ?
C52 Fe2 C51 41.01(8) . . ?
C60 Fe2 C51 132.34(9) . . ?
C55 Fe2 C51 40.39(8) . . ?
C56 Fe2 C51 110.35(9) . . ?
C52 P2 C67 100.28(10) . . ?
C52 P2 C61 100.74(10) . . ?
C67 P2 C61 102.09(11) . . ?
C74 S2 C75 97.99(11) . . ?
C51 N2 C73 118.30(17) . . ?
C51 N2 C76 117.05(18) . . ?
C73 N2 C76 113.58(18) . . ?
N2 C51 C55 127.5(2) . . ?
N2 C51 C52 123.76(19) . . ?
C55 C51 C52 108.29(19) . . ?
N2 C51 Fe2 133.10(15) . . ?
C55 C51 Fe2 69.48(13) . . ?
C52 C51 Fe2 69.11(12) . . ?
C53 C52 C51 107.18(19) . . ?
C53 C52 P2 128.72(17) . . ?
C51 C52 P2 124.07(16) . . ?
C53 C52 Fe2 69.13(12) . . ?
C51 C52 Fe2 69.88(12) . . ?
P2 C52 Fe2 127.49(11) . . ?
C54 C53 C52 107.90(19) . . ?
C54 C53 Fe2 69.60(13) . . ?
C52 C53 Fe2 69.78(12) . . ?
C54 C53 H53 126.1 . . ?
C52 C53 H53 126.1 . . ?
Fe2 C53 H53 126.1 . . ?
C55 C54 C53 108.48(19) . . ?
C55 C54 Fe2 70.07(13) . . ?
C53 C54 Fe2 69.53(13) . . ?
C55 C54 H54 125.8 . . ?
C53 C54 H54 125.8 . . ?
Fe2 C54 H54 126.2 . . ?
C51 C55 C54 108.15(19) . . ?
C51 C55 Fe2 70.12(12) . . ?
C54 C55 Fe2 69.34(13) . . ?
C51 C55 H55 125.9 . . ?
C54 C55 H55 125.9 . . ?
Fe2 C55 H55 126.2 . . ?
C57 C56 C60 107.6(2) . . ?
C57 C56 Fe2 69.39(14) . . ?
C60 C56 Fe2 69.37(14) . . ?
C57 C56 H56 126.2 . . ?
C60 C56 H56 126.2 . . ?
Fe2 C56 H56 126.6 . . ?
C56 C57 C58 108.2(2) . . ?
C56 C57 Fe2 70.17(14) . . ?
C58 C57 Fe2 69.60(14) . . ?
C56 C57 H57 125.9 . . ?
C58 C57 H57 125.9 . . ?
Fe2 C57 H57 125.9 . . ?
C59 C58 C57 108.0(2) . . ?
C59 C58 Fe2 69.70(14) . . ?
C57 C58 Fe2 69.70(14) . . ?
C59 C58 H58 126.0 . . ?
C57 C58 H58 126.0 . . ?
Fe2 C58 H58 126.2 . . ?
C60 C59 C58 107.9(2) . . ?
C60 C59 Fe2 69.89(13) . . ?
C58 C59 Fe2 69.70(13) . . ?
C60 C59 H59 126.0 . . ?
C58 C59 H59 126.0 . . ?
Fe2 C59 H59 125.9 . . ?
C59 C60 C56 108.2(2) . . ?
C59 C60 Fe2 69.56(14) . . ?
C56 C60 Fe2 69.93(13) . . ?
C59 C60 H60 125.9 . . ?
C56 C60 H60 125.9 . . ?
Fe2 C60 H60 126.2 . . ?
C62 C61 C66 118.2(2) . . ?
C62 C61 P2 121.13(17) . . ?
C66 C61 P2 120.38(18) . . ?
C61 C62 C63 121.0(2) . . ?
C61 C62 H62 119.5 . . ?
C63 C62 H62 119.5 . . ?
C64 C63 C62 120.1(2) . . ?
C64 C63 H63 119.9 . . ?
C62 C63 H63 119.9 . . ?
C63 C64 C65 119.6(2) . . ?
C63 C64 H64 120.2 . . ?
C65 C64 H64 120.2 . . ?
C66 C65 C64 120.1(2) . . ?
C66 C65 H65 119.9 . . ?
C64 C65 H65 119.9 . . ?
C65 C66 C61 120.9(2) . . ?
C65 C66 H66 119.5 . . ?
C61 C66 H66 119.5 . . ?
C68 C67 C72 118.7(2) . . ?
C68 C67 P2 123.65(18) . . ?
C72 C67 P2 117.61(19) . . ?
C69 C68 C67 120.8(2) . . ?
C69 C68 H68 119.6 . . ?
C67 C68 H68 119.6 . . ?
C68 C69 C70 119.9(3) . . ?
C68 C69 H69 120.1 . . ?
C70 C69 H69 120.1 . . ?
C71 C70 C69 119.8(2) . . ?
C71 C70 H70 120.1 . . ?
C69 C70 H70 120.1 . . ?
C70 C71 C72 120.3(3) . . ?
C70 C71 H71 119.8 . . ?
C72 C71 H71 119.8 . . ?
C71 C72 C67 120.5(3) . . ?
C71 C72 H72 119.7 . . ?
C67 C72 H72 119.8 . . ?
N2 C73 C74 110.22(19) . . ?
N2 C73 H73A 109.6 . . ?
C74 C73 H73A 109.6 . . ?
N2 C73 H73B 109.6 . . ?
C74 C73 H73B 109.6 . . ?
H73A C73 H73B 108.1 . . ?
C73 C74 S2 112.01(17) . . ?
C73 C74 H74A 109.2 . . ?
S2 C74 H74A 109.2 . . ?
C73 C74 H74B 109.2 . . ?
S2 C74 H74B 109.2 . . ?
H74A C74 H74B 107.9 . . ?
C76 C75 S2 112.07(17) . . ?
C76 C75 H75A 109.2 . . ?
S2 C75 H75A 109.2 . . ?
C76 C75 H75B 109.2 . . ?
S2 C75 H75B 109.2 . . ?
H75A C75 H75B 107.9 . . ?
N2 C76 C75 108.96(19) . . ?
N2 C76 H76A 109.9 . . ?
C75 C76 H76A 109.9 . . ?
N2 C76 H76B 109.9 . . ?
C75 C76 H76B 109.9 . . ?
H76A C76 H76B 108.3 . . ?

loop_
_geom_bond_atom_site_label_1
_geom_bond_atom_site_label_2
_geom_bond_distance
_geom_bond_site_symmetry_2
_geom_bond_publ_flag
Fe1 C3 2.043(2) . ?
Fe1 C10 2.048(2) . ?
Fe1 C4 2.048(2) . ?
Fe1 C9 2.049(2) . ?
Fe1 C5 2.049(2) . ?
Fe1 C8 2.050(2) . ?
Fe1 C7 2.051(2) . ?
Fe1 C2 2.052(2) . ?
Fe1 C1 2.063(2) . ?
Fe1 C6 2.064(2) . ?
P1 C2 1.815(2) . ?
P1 C17 1.837(2) . ?
P1 C11 1.837(2) . ?
S1 C25 1.812(3) . ?
S1 C24 1.817(3) . ?
N1 C1 1.410(3) . ?
N1 C23 1.445(3) . ?
N1 C26 1.456(3) . ?
C1 C5 1.428(3) . ?
C1 C2 1.442(3) . ?
C2 C3 1.435(3) . ?
C3 C4 1.423(3) . ?
C3 H3 0.9500 . ?
C4 C5 1.423(3) . ?
C4 H4 0.9500 . ?
C5 H5 0.9500 . ?
C6 C7 1.421(4) . ?
C6 C10 1.426(4) . ?
C6 H6 0.9500 . ?
C7 C8 1.433(4) . ?
C7 H7 0.9500 . ?
C8 C9 1.428(4) . ?
C8 H8 0.9500 . ?
C9 C10 1.418(4) . ?
C9 H9 0.9500 . ?
C10 H10 0.9500 . ?
C11 C12 1.396(3) . ?
C11 C16 1.400(3) . ?
C12 C13 1.398(3) . ?
C12 H12 0.9500 . ?
C13 C14 1.386(4) . ?
C13 H13 0.9500 . ?
C14 C15 1.382(4) . ?
C14 H14 0.9500 . ?
C15 C16 1.393(3) . ?
C15 H15 0.9500 . ?
C16 H16 0.9500 . ?
C17 C22 1.397(3) . ?
C17 C18 1.399(3) . ?
C18 C19 1.390(3) . ?
C18 H18 0.9500 . ?
C19 C20 1.394(4) . ?
C19 H19 0.9500 . ?
C20 C21 1.382(4) . ?
C20 H20 0.9500 . ?
C21 C22 1.396(4) . ?
C21 H21 0.9500 . ?
C22 H22 0.9500 . ?
C23 C24 1.505(3) . ?
C23 H23A 0.9900 . ?
C23 H23B 0.9900 . ?
C24 H24A 0.9900 . ?
C24 H24B 0.9900 . ?
C25 C26 1.503(3) . ?
C25 H25A 0.9900 . ?
C25 H25B 0.9900 . ?
C26 H26A 0.9900 . ?
C26 H26B 0.9900 . ?
Fe2 C53 2.044(2) . ?
Fe2 C54 2.045(2) . ?
Fe2 C59 2.048(2) . ?
Fe2 C58 2.049(2) . ?
Fe2 C57 2.050(3) . ?
Fe2 C52 2.053(2) . ?
Fe2 C60 2.053(2) . ?
Fe2 C55 2.055(2) . ?
Fe2 C56 2.060(2) . ?
Fe2 C51 2.063(2) . ?
P2 C52 1.814(2) . ?
P2 C67 1.830(2) . ?
P2 C61 1.836(2) . ?
S2 C74 1.816(2) . ?
S2 C75 1.817(3) . ?
N2 C51 1.415(3) . ?
N2 C73 1.457(3) . ?
N2 C76 1.458(3) . ?
C51 C55 1.422(3) . ?
C51 C52 1.442(3) . ?
C52 C53 1.438(3) . ?
C53 C54 1.428(3) . ?
C53 H53 0.9500 . ?
C54 C55 1.422(3) . ?
C54 H54 0.9500 . ?
C55 H55 0.9500 . ?
C56 C57 1.421(4) . ?
C56 C60 1.430(4) . ?
C56 H56 0.9500 . ?
C57 C58 1.425(4) . ?
C57 H57 0.9500 . ?
C58 C59 1.422(3) . ?
C58 H58 0.9500 . ?
C59 C60 1.421(4) . ?
C59 H59 0.9500 . ?
C60 H60 0.9500 . ?
C61 C62 1.394(3) . ?
C61 C66 1.399(3) . ?
C62 C63 1.395(3) . ?
C62 H62 0.9500 . ?
C63 C64 1.384(4) . ?
C63 H63 0.9500 . ?
C64 C65 1.392(4) . ?
C64 H64 0.9500 . ?
C65 C66 1.390(3) . ?
C65 H65 0.9500 . ?
C66 H66 0.9500 . ?
C67 C68 1.394(3) . ?
C67 C72 1.398(3) . ?
C68 C69 1.391(3) . ?
C68 H68 0.9500 . ?
C69 C70 1.395(4) . ?
C69 H69 0.9500 . ?
C70 C71 1.379(4) . ?
C70 H70 0.9500 . ?
C71 C72 1.394(4) . ?
C71 H71 0.9500 . ?
C72 H72 0.9500 . ?
C73 C74 1.522(3) . ?
C73 H73A 0.9900 . ?
C73 H73B 0.9900 . ?
C74 H74A 0.9900 . ?
C74 H74B 0.9900 . ?
C75 C76 1.523(3) . ?
C75 H75A 0.9900 . ?
C75 H75B 0.9900 . ?
C76 H76A 0.9900 . ?
C76 H76B 0.9900 . ?
